data_7240893
loop_
_publ_author_name
'Cunha, Micael Rodrigues'
'Bhardwaj, Rajesh'
'Carrel, Aline Lucie'
'Lindinger, Sonja'
'Romanin, Christoph'
'Parise-Filho, Roberto'
'Hediger, Matthias A.'
'Reymond, Jean-Louis'

_publ_section_title
;
 Natural product inspired optimization of a selective TRPV6 calcium
 channel inhibitor
;
_journal_name_full 'RSC Medicinal Chemistry'
_journal_paper_doi 10.1039/D0MD00145G
_journal_year 2020
_chemical_compound_source synthesis
_chemical_formula_moiety 'C24 H34 N2 O2, 2(C2 F3 O2)'
_chemical_formula_sum 'C28 H34 F6 N2 O6'
_chemical_formula_weight 608.57
_chemical_name_common 9
_chemical_name_systematic 2-methoxy-4-((4-((1s,4s)-4-phenylcyclohexyl)piperazin-1-yl)methyl)phenol
_space_group_crystal_system monoclinic
_space_group_IT_number 14
_space_group_name_Hall '-P 2ybc'
_space_group_name_H-M_alt 'P 1 21/c 1'
_atom_sites_solution_hydrogens mixed
_atom_sites_solution_primary dual
_audit_creation_date 2019-06-27
_audit_creation_method
;
Olex2 1.2
(compiled 2018.05.29 svn.r3508 for OlexSys, GUI svn.r5506)
;
_audit_update_record
;
2020-04-15 deposited with the CCDC.	2020-06-25 downloaded from the CCDC.
;
_cell_angle_alpha 90
_cell_angle_beta 93.2560(10)
_cell_angle_gamma 90
_cell_formula_units_Z 4
_cell_length_a 12.18020(10)
_cell_length_b 16.45030(10)
_cell_length_c 14.08290(10)
_cell_measurement_reflns_used 17811
_cell_measurement_temperature 173.00(10)
_cell_measurement_theta_max 75.9770
_cell_measurement_theta_min 3.1370
_cell_volume 2817.21(4)
_computing_cell_refinement 'CrysAlisPro 1.171.40.45a (Rigaku OD, 2019)'
_computing_data_collection 'CrysAlisPro 1.171.40.45a (Rigaku OD, 2019)'
_computing_data_reduction 'CrysAlisPro 1.171.40.45a (Rigaku OD, 2019)'
_computing_molecular_graphics 'Olex2 (Dolomanov et al., 2009)'
_computing_publication_material 'Olex2 (Dolomanov et al., 2009)'
_computing_structure_refinement 'ShelXL (Sheldrick, 2015)'
_computing_structure_solution 'ShelXT (Sheldrick, 2015)'
_diffrn_ambient_environment N~2~
_diffrn_ambient_temperature 173.00(10)
_diffrn_detector 'CCD plate'
_diffrn_detector_area_resol_mean 10.0000
_diffrn_detector_type HyPix
_diffrn_measured_fraction_theta_full 1.000
_diffrn_measured_fraction_theta_max 0.977
_diffrn_measurement_details
;
List of Runs (angles in degrees, time in seconds):

  # Type    Start    End  Width  t~exp~   \w     \q     \k     \f   Frames
#--------------------------------------------------------------------------
  1  \w    -39.00  55.00   0.50    0.25    --  -18.75  71.00 -90.00  188
  2  \w     28.00 120.00   0.50    0.25    --   47.95  71.00 -90.00  184
  3  \w    -23.00  69.00   0.50    0.25    --   47.95 -71.00 138.00  184
  4  \w     35.00  86.00   0.50    1.00    --  107.11 -71.00 138.00  102
  5  \w     87.00 174.00   0.50    1.00    --  107.11  71.00 -90.00  174
  6  \w    -90.00   2.00   0.50    0.25    --  -18.75 -71.00 138.00  184
  7  \w    -66.00  -9.00   0.50    0.25    --  -18.75 125.00-180.00  114
  8  \w    -26.00  23.00   0.50    0.25    --   47.95 -19.00 120.00   98
  9  \w    -26.00  23.00   0.50    0.25    --   47.95 -19.00 150.00   98
 10  \w    -26.00  23.00   0.50    0.25    --   47.95 -19.00 -30.00   98
 11  \w     35.00 102.00   0.50    1.00    --  107.11 -77.00-180.00  134
 12  \w     35.00  68.00   0.50    1.00    --  107.11 -61.00  60.00   66
 13  \w     35.00  68.00   0.50    1.00    --  107.11 -61.00-150.00   66
 14  \w     35.00 102.00   0.50    1.00    --  107.11 -77.00 -30.00  134
 15  \w     35.00  68.00   0.50    1.00    --  107.11 -61.00-180.00   66
 16  \w     95.00 174.00   0.50    1.00    --  107.11  45.00-150.00  158
 17  \w     95.00 174.00   0.50    1.00    --  107.11  45.00 -30.00  158
 18  \w     35.00  68.00   0.50    1.00    --  107.11 -61.00 -90.00   66
 19  \w     35.00 109.00   0.50    1.00    --  107.11 -94.00  30.00  148
 20  \w     35.00  68.00   0.50    1.00    --  107.11 -61.00-120.00   66
 21  \w     35.00  68.00   0.50    1.00    --  107.11 -61.00  30.00   66
 22  \w     95.00 174.00   0.50    1.00    --  107.11  45.00 -90.00  158
 23  \w     95.00 174.00   0.50    1.00    --  107.11  45.00-180.00  158
 24  \w     33.00 120.00   0.50    0.25    --   47.95  57.00  90.00  174
;
_diffrn_measurement_device 'four-circle diffractometer'
_diffrn_measurement_device_type 'XtaLAB Synergy, Dualflex, HyPix'
_diffrn_measurement_method '\w scans'
_diffrn_orient_matrix_type 'CrysAlisPro convention (1999,Acta A55,543-557)'
_diffrn_orient_matrix_UB_11 -0.0115388000
_diffrn_orient_matrix_UB_12 -0.0679679000
_diffrn_orient_matrix_UB_13 0.0740485000
_diffrn_orient_matrix_UB_21 -0.1052620000
_diffrn_orient_matrix_UB_22 -0.0301314000
_diffrn_orient_matrix_UB_23 -0.0547988000
_diffrn_orient_matrix_UB_31 0.0695402000
_diffrn_orient_matrix_UB_32 -0.0569737000
_diffrn_orient_matrix_UB_33 -0.0592881000
_diffrn_radiation_monochromator mirror
_diffrn_radiation_probe x-ray
_diffrn_radiation_type CuK\a
_diffrn_radiation_wavelength 1.54184
_diffrn_reflns_av_R_equivalents 0.0247
_diffrn_reflns_av_unetI/netI 0.0142
_diffrn_reflns_Laue_measured_fraction_full 1.000
_diffrn_reflns_Laue_measured_fraction_max 0.977
_diffrn_reflns_limit_h_max 15
_diffrn_reflns_limit_h_min -15
_diffrn_reflns_limit_k_max 16
_diffrn_reflns_limit_k_min -20
_diffrn_reflns_limit_l_max 17
_diffrn_reflns_limit_l_min -17
_diffrn_reflns_number 27224
_diffrn_reflns_point_group_measured_fraction_full 1.000
_diffrn_reflns_point_group_measured_fraction_max 0.977
_diffrn_reflns_theta_full 67.684
_diffrn_reflns_theta_max 77.140
_diffrn_reflns_theta_min 3.635
_diffrn_source 'micro-focus sealed X-ray tube'
_diffrn_source_type 'PhotonJet (Cu) X-ray Source'
_exptl_absorpt_coefficient_mu 1.093
_exptl_absorpt_correction_T_max 1.000
_exptl_absorpt_correction_T_min 0.327
_exptl_absorpt_correction_type gaussian
_exptl_absorpt_process_details
;
CrysAlisPro 1.171.40.45a (Rigaku Oxford Diffraction, 2019)
Numerical absorption correction based on gaussian integration over
			a multifaceted crystal model
Empirical absorption correction using spherical harmonics,
 implemented in SCALE3 ABSPACK scaling algorithm.
;
_exptl_crystal_colour colourless
_exptl_crystal_colour_primary colourless
_exptl_crystal_density_diffrn 1.435
_exptl_crystal_description prism
_exptl_crystal_F_000 1272
_exptl_crystal_recrystallization_method 'Vapour deposition'
_exptl_crystal_size_max 0.293
_exptl_crystal_size_mid 0.203
_exptl_crystal_size_min 0.192
_refine_diff_density_max 0.517
_refine_diff_density_min -0.383
_refine_diff_density_rms 0.040
_refine_ls_extinction_method none
_refine_ls_goodness_of_fit_ref 1.044
_refine_ls_hydrogen_treatment mixed
_refine_ls_matrix_type full
_refine_ls_number_parameters 447
_refine_ls_number_reflns 5836
_refine_ls_number_restraints 258
_refine_ls_restrained_S_all 1.023
_refine_ls_R_factor_all 0.0448
_refine_ls_R_factor_gt 0.0424
_refine_ls_shift/su_max 0.001
_refine_ls_shift/su_mean 0.000
_refine_ls_structure_factor_coef Fsqd
_refine_ls_weighting_details 'w=1/[\s^2^(Fo^2^)+(0.0615P)^2^+0.9881P] where P=(Fo^2^+2Fc^2^)/3'
_refine_ls_weighting_scheme calc
_refine_ls_wR_factor_gt 0.1173
_refine_ls_wR_factor_ref 0.1192
_reflns_Friedel_coverage 0.000
_reflns_number_gt 5395
_reflns_number_total 5836
_reflns_threshold_expression 'I > 2\s(I)'
_cod_data_source_file d0md00145g2.cif
_cod_data_source_block 19jlr007_mrc65
_cod_database_code 7240893
_shelx_shelxl_version_number 2018/1
_shelx_space_group_comment
;
The symmetry employed for this shelxl refinement is uniquely defined
by the following loop, which should always be used as a source of
symmetry information in preference to the above space-group names.
They are only intended as comments.
;
_olex2_refinement_description
;
1. Fixed Uiso
 At 1.2 times of:
  All C(H) groups, All C(H,H) groups
 At 1.5 times of:
  All C(H,H,H) groups
2. Uiso/Uaniso restraints and constraints
C19A \\sim C19 \\sim C20 \\sim C20A \\sim C21A \\sim C21 \\sim C22 \\sim C22A
\\sim C23A \\sim C23 \\sim C24 \\sim C24A: within 2A with sigma of 0.04 and
sigma for terminal atoms of 0.08
3. Rigid body (RIGU) restrains
 C19A, C19, C20, C20A, C21A, C21, C22, C22A, C23A, C23, C24, C24A
 with sigma for 1-2 distances of 0.004 and sigma for 1-3 distances of 0.004
4. Others
 Sof(H16A)=Sof(C19A)=Sof(C20A)=Sof(H20A)=Sof(C21A)=Sof(H21A)=Sof(C22A)=
 Sof(H22A)=Sof(C23A)=Sof(H23A)=Sof(C24A)=Sof(H24A)=1-FVAR(1)
 Sof(H16)=Sof(C19)=Sof(C20)=Sof(H20)=Sof(C21)=Sof(H21)=Sof(C22)=Sof(H22)=
 Sof(C23)=Sof(H23)=Sof(C24)=Sof(H24)=FVAR(1)
5.a Ternary CH refined with riding coordinates:
 C13(H13), C16(H16), C16(H16A)
5.b Secondary CH2 refined with riding coordinates:
 C8(H8A,H8B), C9(H9A,H9B), C10(H10A,H10B), C11(H11A,H11B), C12(H12A,H12B),
 C14(H14A,H14B), C15(H15A,H15B), C17(H17A,H17B), C18(H18A,H18B)
5.c Aromatic/amide H refined with riding coordinates:
 C3(H3), C5(H5), C6(H6), C20(H20), C20A(H20A), C21A(H21A), C21(H21), C22(H22),
 C22A(H22A), C23A(H23A), C23(H23), C24(H24), C24A(H24A)
5.d Idealised Me refined as rotating group:
 C7(H7A,H7B,H7C)
;
_olex2_submission_special_instructions 'No special instructions were received'

loop_
_space_group_symop_operation_xyz
'x, y, z'
'-x, y+1/2, -z+1/2'
'-x, -y, -z'
'x, -y-1/2, z-1/2'

loop_
_atom_site_label
_atom_site_type_symbol
_atom_site_fract_x
_atom_site_fract_y
_atom_site_fract_z
_atom_site_U_iso_or_equiv
_atom_site_adp_type
_atom_site_occupancy
_atom_site_site_symmetry_order
_atom_site_calc_flag
_atom_site_refinement_flags_posn
_atom_site_refinement_flags_adp
_atom_site_refinement_flags_occupancy
_atom_site_disorder_assembly
_atom_site_disorder_group
O1 O 0.70792(9) 0.77769(7) 0.67601(8) 0.0429(2) Uani 1 1 d . . . . .
H1 H 0.741(2) 0.7360(15) 0.7066(17) 0.073(7) Uiso 1 1 d . . . . .
N1 N 0.17411(9) 0.77432(7) 0.63607(8) 0.0329(2) Uani 1 1 d . . . . .
H1A H 0.1894(16) 0.8136(12) 0.5865(14) 0.054(5) Uiso 1 1 d . . . . .
C1 C 0.59731(12) 0.77685(9) 0.68538(10) 0.0377(3) Uani 1 1 d . . . . .
O2 O 0.61951(9) 0.66383(8) 0.78372(9) 0.0514(3) Uani 1 1 d . . . . .
N2 N -0.01122(9) 0.70299(7) 0.52208(8) 0.0304(2) Uani 1 1 d . . . . .
H2 H -0.0358(15) 0.6636(12) 0.5619(13) 0.045(5) Uiso 1 1 d . . . . .
C2 C 0.54765(12) 0.71890(9) 0.74201(10) 0.0393(3) Uani 1 1 d . . . . .
C3 C 0.43476(12) 0.72086(9) 0.75101(10) 0.0402(3) Uani 1 1 d . . . . .
H3 H 0.401925 0.682196 0.788341 0.048 Uiso 1 1 calc R . . . .
C4 C 0.37025(12) 0.78023(9) 0.70461(10) 0.0382(3) Uani 1 1 d . . . . .
C5 C 0.41974(13) 0.83707(10) 0.64807(11) 0.0430(3) Uani 1 1 d . . . . .
H5 H 0.377310 0.876849 0.616661 0.052 Uiso 1 1 calc R . . . .
C6 C 0.53308(13) 0.83463(10) 0.63825(11) 0.0430(3) Uani 1 1 d . . . . .
H6 H 0.565564 0.872405 0.599502 0.052 Uiso 1 1 calc R . . . .
C7 C 0.57766(18) 0.60627(14) 0.84753(16) 0.0704(6) Uani 1 1 d . . . . .
H7A H 0.527255 0.570508 0.813317 0.106 Uiso 1 1 calc GR . . . .
H7B H 0.540124 0.634206 0.895997 0.106 Uiso 1 1 calc GR . . . .
H7C H 0.637320 0.575174 0.876423 0.106 Uiso 1 1 calc GR . . . .
C8 C 0.24971(12) 0.78613(10) 0.72293(10) 0.0406(3) Uani 1 1 d . . . . .
H8A H 0.232638 0.745557 0.769843 0.049 Uiso 1 1 calc R . . . .
H8B H 0.235588 0.839135 0.749849 0.049 Uiso 1 1 calc R . . . .
C9 C 0.18085(11) 0.69112(8) 0.59596(10) 0.0356(3) Uani 1 1 d . . . . .
H9A H 0.158739 0.651789 0.642513 0.043 Uiso 1 1 calc R . . . .
H9B H 0.256238 0.679468 0.581723 0.043 Uiso 1 1 calc R . . . .
C10 C 0.10728(11) 0.68342(8) 0.50635(10) 0.0339(3) Uani 1 1 d . . . . .
H10A H 0.133505 0.719832 0.458429 0.041 Uiso 1 1 calc R . . . .
H10B H 0.111933 0.628342 0.482306 0.041 Uiso 1 1 calc R . . . .
C11 C -0.01854(11) 0.78363(8) 0.57159(10) 0.0348(3) Uani 1 1 d . . . . .
H11A H -0.093480 0.791969 0.589406 0.042 Uiso 1 1 calc R . . . .
H11B H -0.001045 0.826568 0.527725 0.042 Uiso 1 1 calc R . . . .
C12 C 0.05796(11) 0.78962(8) 0.65923(10) 0.0353(3) Uani 1 1 d . . . . .
H12A H 0.052211 0.843368 0.686832 0.042 Uiso 1 1 calc R . . . .
H12B H 0.036374 0.750203 0.705893 0.042 Uiso 1 1 calc R . . . .
C13 C -0.07903(11) 0.70503(9) 0.42719(10) 0.0354(3) Uani 1 1 d . . . . .
H13 H -0.048437 0.747522 0.387692 0.043 Uiso 1 1 calc R . . . .
C14 C -0.19934(11) 0.72605(9) 0.44069(10) 0.0366(3) Uani 1 1 d . . . . .
H14A H -0.202594 0.774732 0.479297 0.044 Uiso 1 1 calc R . . . .
H14B H -0.235739 0.737738 0.379151 0.044 Uiso 1 1 calc R . . . .
C15 C -0.26070(11) 0.65773(8) 0.48808(10) 0.0337(3) Uani 1 1 d . . . . .
H15A H -0.337039 0.673277 0.492634 0.040 Uiso 1 1 calc R . . . .
H15B H -0.228967 0.649517 0.552096 0.040 Uiso 1 1 calc R . . . .
C16 C -0.25514(12) 0.57807(9) 0.43239(11) 0.0379(3) Uani 1 1 d . . . . .
H16 H -0.286198 0.590490 0.368313 0.045 Uiso 0.323(16) 1 calc R . P A 1
H16A H -0.291511 0.586272 0.369250 0.045 Uiso 0.677(16) 1 calc R . P A 2
C17 C -0.13437(12) 0.55555(9) 0.41997(11) 0.0389(3) Uani 1 1 d . . . . .
H17A H -0.098609 0.543427 0.481640 0.047 Uiso 1 1 calc R . . . .
H17B H -0.131207 0.507141 0.380886 0.047 Uiso 1 1 calc R . . . .
C18 C -0.07325(12) 0.62457(10) 0.37352(10) 0.0410(3) Uani 1 1 d . . . . .
H18A H -0.104159 0.632195 0.309130 0.049 Uiso 1 1 calc R . . . .
H18B H 0.003265 0.609241 0.369686 0.049 Uiso 1 1 calc R . . . .
C19A C -0.3180(9) 0.5088(7) 0.4846(6) 0.0340(13) Uani 0.677(16) 1 d . U P A 2
C19 C -0.312(2) 0.5110(16) 0.4616(13) 0.038(3) Uani 0.323(16) 1 d . U P A 1
C20 C -0.2904(7) 0.4813(7) 0.5516(11) 0.043(2) Uani 0.323(16) 1 d . U P A 1
H20 H -0.233675 0.504723 0.589231 0.051 Uiso 0.323(16) 1 calc R . P A 1
C20A C -0.3101(5) 0.4997(4) 0.5830(4) 0.0466(11) Uani 0.677(16) 1 d . U P A 2
H20A H -0.266805 0.535442 0.619995 0.056 Uiso 0.677(16) 1 calc R . P A 2
C21A C -0.3661(4) 0.4381(4) 0.6263(4) 0.0516(11) Uani 0.677(16) 1 d . U P A 2
H21A H -0.361391 0.433325 0.692235 0.062 Uiso 0.677(16) 1 calc R . P A 2
C21 C -0.3499(8) 0.4169(8) 0.5898(13) 0.057(3) Uani 0.323(16) 1 d . U P A 1
H21 H -0.335032 0.399874 0.652153 0.068 Uiso 0.323(16) 1 calc R . P A 1
C22 C -0.4315(9) 0.3794(7) 0.5322(14) 0.051(3) Uani 0.323(16) 1 d . U P A 1
H22 H -0.470589 0.335922 0.555730 0.061 Uiso 0.323(16) 1 calc R . P A 1
C22A C -0.4289(5) 0.3835(4) 0.5720(5) 0.0439(11) Uani 0.677(16) 1 d . U P A 2
H22A H -0.465400 0.341384 0.601014 0.053 Uiso 0.677(16) 1 calc R . P A 2
C23A C -0.4370(5) 0.3920(3) 0.4747(5) 0.0425(13) Uani 0.677(16) 1 d . U P A 2
H23A H -0.479109 0.355457 0.437729 0.051 Uiso 0.677(16) 1 calc R . P A 2
C23 C -0.4544(10) 0.4057(8) 0.4423(12) 0.044(2) Uani 0.323(16) 1 d . U P A 1
H23 H -0.509588 0.380637 0.404409 0.053 Uiso 0.323(16) 1 calc R . P A 1
C24 C -0.3958(13) 0.4698(10) 0.4065(11) 0.041(2) Uani 0.323(16) 1 d . U P A 1
H24 H -0.411927 0.486480 0.344199 0.050 Uiso 0.323(16) 1 calc R . P A 1
C24A C -0.3821(6) 0.4553(4) 0.4312(5) 0.0398(11) Uani 0.677(16) 1 d . U P A 2
H24A H -0.389136 0.461174 0.365418 0.048 Uiso 0.677(16) 1 calc R . P A 2
F1 F 0.99068(11) 0.49565(7) 0.81373(9) 0.0695(3) Uani 1 1 d . . . . .
F2 F 0.89645(12) 0.57802(7) 0.89233(7) 0.0709(4) Uani 1 1 d . . . . .
F3 F 0.81687(11) 0.49863(7) 0.79014(8) 0.0716(4) Uani 1 1 d . . . . .
O3 O 0.87230(8) 0.67735(6) 0.74367(8) 0.0415(2) Uani 1 1 d . . . . .
O4 O 0.95578(9) 0.58568(6) 0.65522(7) 0.0387(2) Uani 1 1 d . . . . .
C25 C 0.91224(11) 0.61003(8) 0.72788(9) 0.0326(3) Uani 1 1 d . . . . .
C26 C 0.90453(14) 0.54599(9) 0.80747(10) 0.0420(3) Uani 1 1 d . . . . .
F4 F 0.24705(16) 0.97474(9) 0.29385(9) 0.1000(5) Uani 1 1 d . . . . .
F5 F 0.35372(10) 0.97823(9) 0.41833(13) 0.0943(5) Uani 1 1 d . . . . .
O5 O 0.20198(10) 0.89442(7) 0.51585(8) 0.0504(3) Uani 1 1 d . . . . .
F6 F 0.20138(11) 1.04083(6) 0.41470(10) 0.0714(3) Uani 1 1 d . . . . .
O6 O 0.15322(13) 0.84732(8) 0.37009(9) 0.0631(4) Uani 1 1 d . . . . .
C27 C 0.19492(12) 0.89623(9) 0.42719(11) 0.0401(3) Uani 1 1 d . . . . .
C28 C 0.24768(15) 0.97333(10) 0.38727(12) 0.0503(4) Uani 1 1 d . . . . .

loop_
_atom_site_aniso_label
_atom_site_aniso_U_11
_atom_site_aniso_U_22
_atom_site_aniso_U_33
_atom_site_aniso_U_23
_atom_site_aniso_U_13
_atom_site_aniso_U_12
O1 0.0362(5) 0.0447(6) 0.0481(6) 0.0031(5) 0.0058(4) -0.0070(4)
N1 0.0324(6) 0.0302(6) 0.0367(6) -0.0029(5) 0.0075(4) -0.0047(4)
C1 0.0374(7) 0.0406(7) 0.0353(7) -0.0054(6) 0.0033(5) -0.0103(6)
O2 0.0417(6) 0.0563(7) 0.0560(7) 0.0176(5) 0.0009(5) -0.0067(5)
N2 0.0293(5) 0.0272(5) 0.0353(6) 0.0015(4) 0.0070(4) -0.0014(4)
C2 0.0405(7) 0.0423(8) 0.0349(7) -0.0002(6) -0.0005(6) -0.0088(6)
C3 0.0414(8) 0.0442(8) 0.0351(7) -0.0004(6) 0.0036(6) -0.0139(6)
C4 0.0382(7) 0.0425(8) 0.0340(7) -0.0054(6) 0.0025(5) -0.0101(6)
C5 0.0406(8) 0.0428(8) 0.0456(8) 0.0024(6) 0.0018(6) -0.0072(6)
C6 0.0423(8) 0.0424(8) 0.0445(8) 0.0038(6) 0.0058(6) -0.0112(6)
C7 0.0589(11) 0.0783(14) 0.0747(13) 0.0378(11) 0.0082(9) -0.0019(10)
C8 0.0405(8) 0.0459(8) 0.0358(7) -0.0055(6) 0.0054(6) -0.0078(6)
C9 0.0322(6) 0.0296(6) 0.0453(8) -0.0042(5) 0.0052(5) 0.0002(5)
C10 0.0303(6) 0.0307(6) 0.0413(7) -0.0049(5) 0.0082(5) 0.0001(5)
C11 0.0336(6) 0.0271(6) 0.0446(7) -0.0009(5) 0.0102(5) 0.0014(5)
C12 0.0351(7) 0.0298(6) 0.0422(7) -0.0046(5) 0.0130(6) -0.0024(5)
C13 0.0353(7) 0.0383(7) 0.0332(7) 0.0072(5) 0.0058(5) -0.0021(5)
C14 0.0346(7) 0.0337(7) 0.0413(7) 0.0065(6) 0.0007(5) 0.0007(5)
C15 0.0283(6) 0.0334(7) 0.0396(7) 0.0017(5) 0.0030(5) 0.0000(5)
C16 0.0345(7) 0.0358(7) 0.0425(7) -0.0019(6) -0.0048(5) -0.0006(5)
C17 0.0388(7) 0.0368(7) 0.0408(7) -0.0097(6) 0.0006(6) 0.0027(6)
C18 0.0384(7) 0.0533(9) 0.0318(7) -0.0045(6) 0.0062(5) 0.0003(6)
C19A 0.0270(17) 0.0292(15) 0.045(3) 0.005(3) -0.001(3) -0.0009(12)
C19 0.031(4) 0.039(4) 0.043(6) 0.000(5) 0.003(5) 0.006(3)
C20 0.030(3) 0.044(4) 0.054(5) 0.009(4) -0.004(3) -0.006(3)
C20A 0.049(2) 0.046(2) 0.043(2) 0.0118(15) -0.0132(16) -0.0126(17)
C21A 0.0488(19) 0.051(2) 0.054(2) 0.0192(17) -0.0102(16) -0.0104(16)
C21 0.038(3) 0.054(5) 0.076(7) 0.031(4) -0.012(4) -0.003(3)
C22 0.029(3) 0.041(3) 0.081(8) 0.009(6) 0.002(6) -0.006(2)
C22A 0.0316(14) 0.0358(15) 0.064(3) 0.0118(19) -0.0002(19) -0.0007(11)
C23A 0.031(2) 0.038(2) 0.059(4) -0.010(2) 0.006(2) -0.0058(17)
C23 0.025(4) 0.044(4) 0.066(6) -0.020(4) 0.009(4) -0.001(3)
C24 0.031(4) 0.044(5) 0.050(6) -0.018(4) 0.006(4) -0.007(4)
C24A 0.032(2) 0.042(2) 0.046(3) -0.0105(17) 0.0080(18) -0.0003(16)
F1 0.0869(8) 0.0511(6) 0.0704(7) 0.0205(5) 0.0053(6) 0.0141(6)
F2 0.1241(11) 0.0560(6) 0.0339(5) -0.0025(4) 0.0155(5) -0.0164(6)
F3 0.0857(8) 0.0688(7) 0.0596(7) 0.0164(5) -0.0014(6) -0.0431(6)
O3 0.0405(5) 0.0341(5) 0.0508(6) -0.0013(4) 0.0099(4) 0.0014(4)
O4 0.0467(6) 0.0365(5) 0.0337(5) 0.0000(4) 0.0086(4) -0.0005(4)
C25 0.0322(6) 0.0312(6) 0.0346(6) -0.0010(5) 0.0032(5) -0.0053(5)
C26 0.0559(9) 0.0351(7) 0.0352(7) -0.0013(6) 0.0049(6) -0.0089(6)
F4 0.1674(16) 0.0825(9) 0.0542(7) 0.0139(6) 0.0434(8) -0.0225(10)
F5 0.0513(7) 0.0887(10) 0.1445(14) 0.0339(9) 0.0204(8) -0.0185(6)
O5 0.0636(7) 0.0446(6) 0.0435(6) 0.0065(5) 0.0075(5) -0.0114(5)
F6 0.0917(9) 0.0355(5) 0.0894(8) 0.0052(5) 0.0250(7) 0.0006(5)
O6 0.0926(10) 0.0432(7) 0.0542(7) -0.0089(5) 0.0115(7) -0.0098(6)
C27 0.0426(8) 0.0333(7) 0.0456(8) 0.0006(6) 0.0131(6) 0.0012(6)
C28 0.0566(10) 0.0455(9) 0.0504(9) 0.0071(7) 0.0185(7) -0.0032(7)

loop_
_atom_type_symbol
_atom_type_description
_atom_type_scat_dispersion_real
_atom_type_scat_dispersion_imag
_atom_type_scat_source
C C 0.0181 0.0091 'International Tables Vol C Tables 4.2.6.8 and 6.1.1.4'
H H 0.0000 0.0000 'International Tables Vol C Tables 4.2.6.8 and 6.1.1.4'
F F 0.0727 0.0534 'International Tables Vol C Tables 4.2.6.8 and 6.1.1.4'
N N 0.0311 0.0180 'International Tables Vol C Tables 4.2.6.8 and 6.1.1.4'
O O 0.0492 0.0322 'International Tables Vol C Tables 4.2.6.8 and 6.1.1.4'

loop_
_exptl_crystal_face_index_h
_exptl_crystal_face_index_k
_exptl_crystal_face_index_l
_exptl_crystal_face_perp_dist
1 0 0 0.0961
-1 0 0 0.0961
0 -1 1 0.1015
0 1 -1 0.1015
0 -1 -1 0.1255
0 1 1 0.1255

loop_
_geom_angle_atom_site_label_1
_geom_angle_atom_site_label_2
_geom_angle_atom_site_label_3
_geom_angle
_geom_angle_site_symmetry_1
_geom_angle_site_symmetry_3
_geom_angle_publ_flag
C1 O1 H1 111.5(16) . . ?
C8 N1 H1A 111.3(12) . . ?
C9 N1 H1A 108.8(11) . . ?
C9 N1 C8 112.62(11) . . ?
C9 N1 C12 108.21(10) . . ?
C12 N1 H1A 105.4(12) . . ?
C12 N1 C8 110.21(11) . . ?
O1 C1 C2 121.57(14) . . ?
O1 C1 C6 118.97(13) . . ?
C6 C1 C2 119.47(14) . . ?
C2 O2 C7 117.99(13) . . ?
C10 N2 H2 106.7(11) . . ?
C10 N2 C13 110.49(10) . . ?
C11 N2 H2 108.0(11) . . ?
C11 N2 C10 109.82(10) . . ?
C11 N2 C13 110.01(10) . . ?
C13 N2 H2 111.7(11) . . ?
O2 C2 C1 114.10(13) . . ?
O2 C2 C3 126.06(13) . . ?
C3 C2 C1 119.84(14) . . ?
C2 C3 H3 119.7 . . ?
C2 C3 C4 120.58(13) . . ?
C4 C3 H3 119.7 . . ?
C3 C4 C8 119.58(13) . . ?
C5 C4 C3 119.32(14) . . ?
C5 C4 C8 120.90(14) . . ?
C4 C5 H5 119.9 . . ?
C4 C5 C6 120.11(15) . . ?
C6 C5 H5 119.9 . . ?
C1 C6 C5 120.66(14) . . ?
C1 C6 H6 119.7 . . ?
C5 C6 H6 119.7 . . ?
O2 C7 H7A 109.5 . . ?
O2 C7 H7B 109.5 . . ?
O2 C7 H7C 109.5 . . ?
H7A C7 H7B 109.5 . . ?
H7A C7 H7C 109.5 . . ?
H7B C7 H7C 109.5 . . ?
N1 C8 C4 114.22(11) . . ?
N1 C8 H8A 108.7 . . ?
N1 C8 H8B 108.7 . . ?
C4 C8 H8A 108.7 . . ?
C4 C8 H8B 108.7 . . ?
H8A C8 H8B 107.6 . . ?
N1 C9 H9A 109.5 . . ?
N1 C9 H9B 109.5 . . ?
N1 C9 C10 110.60(11) . . ?
H9A C9 H9B 108.1 . . ?
C10 C9 H9A 109.5 . . ?
C10 C9 H9B 109.5 . . ?
N2 C10 C9 112.76(11) . . ?
N2 C10 H10A 109.0 . . ?
N2 C10 H10B 109.0 . . ?
C9 C10 H10A 109.0 . . ?
C9 C10 H10B 109.0 . . ?
H10A C10 H10B 107.8 . . ?
N2 C11 H11A 109.0 . . ?
N2 C11 H11B 109.0 . . ?
N2 C11 C12 112.79(11) . . ?
H11A C11 H11B 107.8 . . ?
C12 C11 H11A 109.0 . . ?
C12 C11 H11B 109.0 . . ?
N1 C12 C11 111.10(11) . . ?
N1 C12 H12A 109.4 . . ?
N1 C12 H12B 109.4 . . ?
C11 C12 H12A 109.4 . . ?
C11 C12 H12B 109.4 . . ?
H12A C12 H12B 108.0 . . ?
N2 C13 H13 107.9 . . ?
C14 C13 N2 111.72(11) . . ?
C14 C13 H13 107.9 . . ?
C18 C13 N2 112.03(11) . . ?
C18 C13 H13 107.9 . . ?
C18 C13 C14 109.21(12) . . ?
C13 C14 H14A 109.1 . . ?
C13 C14 H14B 109.1 . . ?
H14A C14 H14B 107.8 . . ?
C15 C14 C13 112.65(11) . . ?
C15 C14 H14A 109.1 . . ?
C15 C14 H14B 109.1 . . ?
C14 C15 H15A 109.3 . . ?
C14 C15 H15B 109.3 . . ?
C14 C15 C16 111.71(12) . . ?
H15A C15 H15B 107.9 . . ?
C16 C15 H15A 109.3 . . ?
C16 C15 H15B 109.3 . . ?
C15 C16 H16 105.5 . . ?
C15 C16 H16A 108.4 . . ?
C15 C16 C17 109.59(11) . . ?
C15 C16 C19A 110.0(4) . . ?
C17 C16 H16 105.5 . . ?
C17 C16 H16A 108.4 . . ?
C17 C16 C19A 111.8(4) . . ?
C19A C16 H16A 108.4 . . ?
C19 C16 C15 119.7(10) . . ?
C19 C16 H16 105.5 . . ?
C19 C16 C17 110.0(11) . . ?
C16 C17 H17A 109.4 . . ?
C16 C17 H17B 109.4 . . ?
H17A C17 H17B 108.0 . . ?
C18 C17 C16 111.29(12) . . ?
C18 C17 H17A 109.4 . . ?
C18 C17 H17B 109.4 . . ?
C13 C18 H18A 108.9 . . ?
C13 C18 H18B 108.9 . . ?
C17 C18 C13 113.29(11) . . ?
C17 C18 H18A 108.9 . . ?
C17 C18 H18B 108.9 . . ?
H18A C18 H18B 107.7 . . ?
C20A C19A C16 122.3(7) . . ?
C24A C19A C16 118.9(5) . . ?
C24A C19A C20A 118.7(7) . . ?
C16 C19 C24 125.3(13) . . ?
C20 C19 C16 119.2(18) . . ?
C20 C19 C24 115.4(17) . . ?
C19 C20 H20 118.5 . . ?
C19 C20 C21 123.1(13) . . ?
C21 C20 H20 118.5 . . ?
C19A C20A H20A 119.6 . . ?
C21A C20A C19A 120.7(5) . . ?
C21A C20A H20A 119.6 . . ?
C20A C21A H21A 119.9 . . ?
C22A C21A C20A 120.2(4) . . ?
C22A C21A H21A 119.9 . . ?
C20 C21 H21 120.7 . . ?
C22 C21 C20 118.6(9) . . ?
C22 C21 H21 120.7 . . ?
C21 C22 H22 119.8 . . ?
C23 C22 C21 120.4(10) . . ?
C23 C22 H22 119.8 . . ?
C21A C22A H22A 120.3 . . ?
C23A C22A C21A 119.4(4) . . ?
C23A C22A H22A 120.3 . . ?
C22A C23A H23A 119.9 . . ?
C22A C23A C24A 120.3(5) . . ?
C24A C23A H23A 119.9 . . ?
C22 C23 H23 120.0 . . ?
C22 C23 C24 120.1(10) . . ?
C24 C23 H23 120.0 . . ?
C19 C24 H24 118.8 . . ?
C23 C24 C19 122.4(11) . . ?
C23 C24 H24 118.8 . . ?
C19A C24A C23A 120.6(5) . . ?
C19A C24A H24A 119.7 . . ?
C23A C24A H24A 119.7 . . ?
O3 C25 O4 128.82(13) . . ?
O3 C25 C26 116.12(12) . . ?
O4 C25 C26 115.04(12) . . ?
F1 C26 C25 113.00(13) . . ?
F2 C26 F1 106.71(14) . . ?
F2 C26 F3 107.46(14) . . ?
F2 C26 C25 113.39(12) . . ?
F3 C26 F1 105.53(13) . . ?
F3 C26 C25 110.29(12) . . ?
O5 C27 C28 112.22(14) . . ?
O6 C27 O5 130.01(15) . . ?
O6 C27 C28 117.77(14) . . ?
F4 C28 F5 106.00(16) . . ?
F4 C28 C27 113.59(15) . . ?
F5 C28 C27 110.10(14) . . ?
F6 C28 F4 107.52(16) . . ?
F6 C28 F5 105.94(16) . . ?
F6 C28 C27 113.16(13) . . ?

loop_
_geom_bond_atom_site_label_1
_geom_bond_atom_site_label_2
_geom_bond_distance
_geom_bond_site_symmetry_2
_geom_bond_publ_flag
O1 H1 0.89(3) . ?
O1 C1 1.3613(18) . ?
N1 H1A 0.98(2) . ?
N1 C8 1.5014(19) . ?
N1 C9 1.4848(17) . ?
N1 C12 1.4912(17) . ?
C1 C2 1.402(2) . ?
C1 C6 1.377(2) . ?
O2 C2 1.3688(19) . ?
O2 C7 1.420(2) . ?
N2 H2 0.919(19) . ?
N2 C10 1.5074(16) . ?
N2 C11 1.5037(17) . ?
N2 C13 1.5309(18) . ?
C2 C3 1.388(2) . ?
C3 H3 0.9300 . ?
C3 C4 1.393(2) . ?
C4 C5 1.388(2) . ?
C4 C8 1.508(2) . ?
C5 H5 0.9300 . ?
C5 C6 1.396(2) . ?
C6 H6 0.9300 . ?
C7 H7A 0.9600 . ?
C7 H7B 0.9600 . ?
C7 H7C 0.9600 . ?
C8 H8A 0.9700 . ?
C8 H8B 0.9700 . ?
C9 H9A 0.9700 . ?
C9 H9B 0.9700 . ?
C9 C10 1.511(2) . ?
C10 H10A 0.9700 . ?
C10 H10B 0.9700 . ?
C11 H11A 0.9700 . ?
C11 H11B 0.9700 . ?
C11 C12 1.507(2) . ?
C12 H12A 0.9700 . ?
C12 H12B 0.9700 . ?
C13 H13 0.9800 . ?
C13 C14 1.5280(19) . ?
C13 C18 1.528(2) . ?
C14 H14A 0.9700 . ?
C14 H14B 0.9700 . ?
C14 C15 1.5245(19) . ?
C15 H15A 0.9700 . ?
C15 H15B 0.9700 . ?
C15 C16 1.5306(19) . ?
C16 H16 0.9800 . ?
C16 H16A 0.9800 . ?
C16 C17 1.537(2) . ?
C16 C19A 1.577(9) . ?
C16 C19 1.38(2) . ?
C17 H17A 0.9700 . ?
C17 H17B 0.9700 . ?
C17 C18 1.525(2) . ?
C18 H18A 0.9700 . ?
C18 H18B 0.9700 . ?
C19A C20A 1.391(6) . ?
C19A C24A 1.374(12) . ?
C19 C20 1.371(15) . ?
C19 C24 1.42(3) . ?
C20 H20 0.9300 . ?
C20 C21 1.407(13) . ?
C20A H20A 0.9300 . ?
C20A C21A 1.383(6) . ?
C21A H21A 0.9300 . ?
C21A C22A 1.382(6) . ?
C21 H21 0.9300 . ?
C21 C22 1.391(13) . ?
C22 H22 0.9300 . ?
C22 C23 1.352(12) . ?
C22A H22A 0.9300 . ?
C22A C23A 1.376(5) . ?
C23A H23A 0.9300 . ?
C23A C24A 1.397(7) . ?
C23 H23 0.9300 . ?
C23 C24 1.385(17) . ?
C24 H24 0.9300 . ?
C24A H24A 0.9300 . ?
F1 C26 1.336(2) . ?
F2 C26 1.3148(18) . ?
F3 C26 1.3330(19) . ?
O3 C25 1.2349(17) . ?
O4 C25 1.2452(16) . ?
C25 C26 1.545(2) . ?
F4 C28 1.315(2) . ?
F5 C28 1.342(2) . ?
O5 C27 1.2470(19) . ?
F6 C28 1.313(2) . ?
O6 C27 1.227(2) . ?
C27 C28 1.542(2) . ?
